data_7061573
loop_
_publ_author_name
'Pramanik, Kuheli'
'Sun, Yu-Chen'
'Brand\~ao, Paula'
'Jana, Narayan Ch.'
'Wang, Xin-Yi'
'Panja, Anangamohan'

_publ_section_title
;
 Macrocycle supported dinuclear lanthanide complexes with different
 \b-diketonate co-ligands displaying zero field single-molecule magnetic
 behaviour
;
_journal_issue 24
_journal_name_full 'New Journal of Chemistry'
_journal_page_first 11722
_journal_page_last 11733
_journal_paper_doi 10.1039/D2NJ01017H
_journal_volume 46
_journal_year 2022
_chemical_formula_sum 'C44 H34 Dy2 F24 N4 O10'
_chemical_formula_weight 1559.75
_space_group_crystal_system monoclinic
_space_group_IT_number 14
_space_group_name_Hall '-P 2ybc'
_space_group_name_H-M_alt 'P 1 21/c 1'
_atom_sites_solution_hydrogens mixed
_audit_creation_method SHELXL-2018/3
_audit_update_record
;
2022-05-12 deposited with the CCDC.	2022-05-16 downloaded from the CCDC.
;
_cell_angle_alpha 90
_cell_angle_beta 91.169(2)
_cell_angle_gamma 90
_cell_formula_units_Z 4
_cell_length_a 17.4671(7)
_cell_length_b 15.8149(6)
_cell_length_c 19.2355(8)
_cell_measurement_reflns_used 504
_cell_measurement_temperature 150(2)
_cell_measurement_theta_max 26.08
_cell_measurement_theta_min 2.96
_cell_volume 5312.5(4)
_computing_cell_refinement 'Bruker Smart'
_computing_data_collection 'Bruker Smart'
_computing_data_reduction 'Bruker Saint'
_computing_molecular_graphics 'Mercury (Macrae et al 2008)'
_computing_publication_material 'SHELXL-2016/4 (Sheldrick, 2016)'
_computing_structure_refinement 'SHELXL-2018/3 (Sheldrick, 2018)'
_computing_structure_solution 'SHELXT 2014/5 (Sheldrick, 2014)'
_diffrn_ambient_temperature 150(2)
_diffrn_measured_fraction_theta_full 1.000
_diffrn_measured_fraction_theta_max 0.997
_diffrn_measurement_device_type CCD
_diffrn_measurement_method 'omega and phi scans'
_diffrn_radiation_type MoK\a
_diffrn_radiation_wavelength 0.71073
_diffrn_reflns_av_R_equivalents 0.0538
_diffrn_reflns_av_unetI/netI 0.0460
_diffrn_reflns_Laue_measured_fraction_full 1.000
_diffrn_reflns_Laue_measured_fraction_max 0.997
_diffrn_reflns_limit_h_max 23
_diffrn_reflns_limit_h_min -20
_diffrn_reflns_limit_k_max 20
_diffrn_reflns_limit_k_min -21
_diffrn_reflns_limit_l_max 26
_diffrn_reflns_limit_l_min -25
_diffrn_reflns_number 80677
_diffrn_reflns_point_group_measured_fraction_full 1.000
_diffrn_reflns_point_group_measured_fraction_max 0.997
_diffrn_reflns_theta_full 25.242
_diffrn_reflns_theta_max 29.190
_diffrn_reflns_theta_min 1.166
_diffrn_source 'fine-focus sealed tube'
_exptl_absorpt_coefficient_mu 2.934
_exptl_absorpt_correction_T_max 0.7468
_exptl_absorpt_correction_T_min 0.6147
_exptl_absorpt_correction_type multi-scan
_exptl_absorpt_process_details SADABS-2016/2
_exptl_crystal_colour Yellow
_exptl_crystal_density_diffrn 1.950
_exptl_crystal_description Block
_exptl_crystal_F_000 3016
_exptl_crystal_size_max 0.300
_exptl_crystal_size_mid 0.280
_exptl_crystal_size_min 0.040
_refine_diff_density_max 1.273
_refine_diff_density_min -1.041
_refine_diff_density_rms 0.125
_refine_ls_extinction_method none
_refine_ls_goodness_of_fit_ref 1.009
_refine_ls_hydrogen_treatment mixed
_refine_ls_matrix_type full
_refine_ls_number_parameters 839
_refine_ls_number_reflns 14323
_refine_ls_number_restraints 14
_refine_ls_restrained_S_all 1.018
_refine_ls_R_factor_all 0.0497
_refine_ls_R_factor_gt 0.0318
_refine_ls_shift/su_max 0.002
_refine_ls_shift/su_mean 0.000
_refine_ls_structure_factor_coef Fsqd
_refine_ls_weighting_details 'w=1/[\s^2^(Fo^2^)+(0.0228P)^2^+7.3755P] where P=(Fo^2^+2Fc^2^)/3'
_refine_ls_weighting_scheme calc
_refine_ls_wR_factor_gt 0.0611
_refine_ls_wR_factor_ref 0.0680
_reflns_Friedel_coverage 0.000
_reflns_number_gt 11194
_reflns_number_total 14323
_reflns_threshold_expression 'I > 2\s(I)'
_cod_data_source_file d2nj01017h2.cif
_cod_data_source_block complex6
_cod_depositor_comments 'Adding full bibliography for 7061568--7061573.cif.'
_cod_original_sg_symbol_H-M 'P 21/c'
_cod_database_code 7061573
_shelx_shelxl_version_number 2018/3
_shelx_space_group_comment
;
The symmetry employed for this shelxl refinement is uniquely defined
by the following loop, which should always be used as a source of
symmetry information in preference to the above space-group names.
They are only intended as comments.
;
_shelx_estimated_absorpt_t_min 0.473
_shelx_estimated_absorpt_t_max 0.892

loop_
_space_group_symop_operation_xyz
'x, y, z'
'-x, y+1/2, -z+1/2'
'-x, -y, -z'
'x, -y-1/2, z-1/2'

loop_
_atom_site_label
_atom_site_type_symbol
_atom_site_fract_x
_atom_site_fract_y
_atom_site_fract_z
_atom_site_U_iso_or_equiv
_atom_site_adp_type
_atom_site_occupancy
_atom_site_site_symmetry_order
_atom_site_calc_flag
_atom_site_refinement_flags_posn
_atom_site_refinement_flags_adp
_atom_site_refinement_flags_occupancy
_atom_site_disorder_assembly
_atom_site_disorder_group
F332 F 0.4047(4) 0.3430(6) 0.0188(4) 0.082(3) Uani 0.800(11) 1 d . . P A 1
F331 F 0.4698(4) 0.4463(3) 0.05227(18) 0.074(2) Uani 0.800(11) 1 d . . P A 1
F333 F 0.5247(3) 0.3302(6) 0.0399(2) 0.091(3) Uani 0.800(11) 1 d . . P A 1
F336 F 0.4753(18) 0.2823(10) 0.0247(7) 0.068(8) Uani 0.200(11) 1 d . . P A 2
F334 F 0.5136(10) 0.4059(13) 0.0450(7) 0.053(5) Uani 0.200(11) 1 d . U P A 2
F335 F 0.4034(14) 0.378(2) 0.0194(16) 0.073(12) Uani 0.200(11) 1 d . . P A 2
H4 H 0.139(2) 0.518(2) 0.076(2) 0.038(11) Uiso 1 1 d . . . . .
H2 H 0.374(2) 0.320(3) 0.381(2) 0.045 Uiso 1 1 d . U . . .
Dy1 Dy 0.30390(2) 0.30709(2) 0.25198(2) 0.01796(4) Uani 1 1 d . . . . .
Dy2 Dy 0.21658(2) 0.52152(2) 0.20500(2) 0.01744(4) Uani 1 1 d . . . . .
O1 O 0.21249(11) 0.37699(13) 0.18790(11) 0.0186(4) Uani 1 1 d . . . . .
O2 O 0.31301(12) 0.45237(14) 0.26190(11) 0.0200(5) Uani 1 1 d . . . . .
O3 O 0.33333(13) 0.17368(15) 0.29918(12) 0.0272(5) Uani 1 1 d . . . . .
O4 O 0.26230(12) 0.20091(14) 0.17132(11) 0.0234(5) Uani 1 1 d . . . . .
O5 O 0.37509(12) 0.32948(15) 0.14940(12) 0.0265(5) Uani 1 1 d . . . . .
O6 O 0.43707(12) 0.30851(15) 0.28137(12) 0.0281(5) Uani 1 1 d . . . . .
O7 O 0.25399(13) 0.61747(15) 0.29356(12) 0.0278(5) Uani 1 1 d . . . . .
O8 O 0.17711(14) 0.65703(15) 0.17229(12) 0.0291(5) Uani 1 1 d . . . . .
O9 O 0.08209(12) 0.51267(15) 0.17893(11) 0.0250(5) Uani 1 1 d . . . . .
O10 O 0.14834(13) 0.49162(15) 0.30943(12) 0.0274(5) Uani 1 1 d . . . . .
N1 N 0.17487(15) 0.26598(17) 0.29958(13) 0.0223(6) Uani 1 1 d . . . . .
N2 N 0.32796(16) 0.33367(18) 0.38211(14) 0.0230(6) Uani 1 1 d . . . . .
N3 N 0.34003(15) 0.57611(17) 0.15557(13) 0.0221(6) Uani 1 1 d . . . . .
N4 N 0.18779(16) 0.50718(18) 0.07460(14) 0.0213(6) Uani 1 1 d . . . . .
C1 C 0.15164(17) 0.34226(19) 0.15499(16) 0.0191(6) Uani 1 1 d . . . . .
C2 C 0.10097(18) 0.2895(2) 0.19063(17) 0.0222(7) Uani 1 1 d . . . . .
C3 C 0.03500(19) 0.2598(2) 0.15555(19) 0.0286(8) Uani 1 1 d . . . . .
H3 H 0.000071 0.225342 0.180001 0.034 Uiso 1 1 calc R U . . .
C4 C 0.01919(19) 0.2791(2) 0.08663(19) 0.0306(8) Uani 1 1 d . . . . .
C5 C 0.07076(19) 0.3310(2) 0.05245(18) 0.0268(7) Uani 1 1 d . . . . .
H5 H 0.060666 0.345283 0.005182 0.032 Uiso 1 1 calc R U . . .
C6 C 0.13648(17) 0.3626(2) 0.08514(16) 0.0206(6) Uani 1 1 d . . . . .
C7 C -0.0521(2) 0.2468(3) 0.0497(2) 0.0488(11) Uani 1 1 d . . . . .
H7A H -0.037779 0.206009 0.013939 0.073 Uiso 1 1 calc R U . . .
H7B H -0.079491 0.294295 0.027956 0.073 Uiso 1 1 calc R U . . .
H7C H -0.085256 0.219220 0.083385 0.073 Uiso 1 1 calc R U . . .
C8 C 0.11287(18) 0.2632(2) 0.26224(17) 0.0246(7) Uani 1 1 d . . . . .
H8 H 0.069193 0.241087 0.284558 0.030 Uiso 1 1 calc R U . . .
C9 C 0.16747(19) 0.2302(2) 0.37019(17) 0.0261(7) Uani 1 1 d . . . . .
H9A H 0.191310 0.173380 0.371095 0.031 Uiso 1 1 calc R U . . .
H9B H 0.112389 0.222923 0.379776 0.031 Uiso 1 1 calc R U . . .
C10 C 0.20369(19) 0.2832(2) 0.42809(17) 0.0278(8) Uani 1 1 d . . . . .
H10A H 0.188565 0.342910 0.420784 0.033 Uiso 1 1 calc R U . . .
H10B H 0.182295 0.264752 0.472882 0.033 Uiso 1 1 calc R U . . .
C11 C 0.28987(19) 0.2789(2) 0.43392(17) 0.0273(7) Uani 1 1 d . . . . .
H11A H 0.306363 0.296582 0.481287 0.033 Uiso 1 1 calc R U . . .
H11B H 0.306480 0.219704 0.427205 0.033 Uiso 1 1 calc R U . . .
C12 C 0.32675(19) 0.4237(2) 0.40406(17) 0.0250(7) Uani 1 1 d . . . . .
H12A H 0.338196 0.426953 0.454606 0.030 Uiso 1 1 calc R U . . .
H12B H 0.274683 0.446747 0.395747 0.030 Uiso 1 1 calc R U . . .
C13 C 0.38335(18) 0.4771(2) 0.36613(17) 0.0228(7) Uani 1 1 d . . . . .
C14 C 0.37123(17) 0.4922(2) 0.29536(16) 0.0208(7) Uani 1 1 d . . . . .
C15 C 0.41887(17) 0.5482(2) 0.26057(16) 0.0217(7) Uani 1 1 d . . . . .
C16 C 0.48153(18) 0.5841(2) 0.29655(18) 0.0259(7) Uani 1 1 d . . . . .
H16 H 0.515494 0.619703 0.272096 0.031 Uiso 1 1 calc R U . . .
C17 C 0.49534(18) 0.5691(2) 0.36644(18) 0.0285(8) Uani 1 1 d . . . . .
C18 C 0.44469(19) 0.5158(2) 0.40023(18) 0.0282(8) Uani 1 1 d . . . . .
H18 H 0.452437 0.505597 0.448531 0.034 Uiso 1 1 calc R U . . .
C19 C 0.5625(2) 0.6081(3) 0.4051(2) 0.0428(10) Uani 1 1 d . . . . .
H19A H 0.600786 0.564398 0.415595 0.064 Uiso 1 1 calc R U . . .
H19B H 0.545022 0.633210 0.448589 0.064 Uiso 1 1 calc R U . . .
H19C H 0.585395 0.652138 0.376289 0.064 Uiso 1 1 calc R U . . .
C20 C 0.40405(18) 0.5781(2) 0.18979(17) 0.0228(7) Uani 1 1 d . . . . .
H20 H 0.446408 0.601621 0.166376 0.027 Uiso 1 1 calc R U . . .
C21 C 0.3405(2) 0.6218(2) 0.08842(16) 0.0271(7) Uani 1 1 d . . . . .
H21A H 0.393990 0.637430 0.078063 0.032 Uiso 1 1 calc R U . . .
H21B H 0.310995 0.674815 0.093188 0.032 Uiso 1 1 calc R U . . .
C22 C 0.30744(19) 0.5720(2) 0.02744(16) 0.0262(7) Uani 1 1 d . . . . .
H22A H 0.327450 0.513469 0.029834 0.031 Uiso 1 1 calc R U . . .
H22B H 0.325561 0.597556 -0.016232 0.031 Uiso 1 1 calc R U . . .
C23 C 0.22043(19) 0.5686(2) 0.02461(17) 0.0257(7) Uani 1 1 d . . . . .
H23A H 0.200051 0.625639 0.034684 0.031 Uiso 1 1 calc R U . . .
H23B H 0.203330 0.553075 -0.023080 0.031 Uiso 1 1 calc R U . . .
C24 C 0.19135(19) 0.4193(2) 0.04811(16) 0.0238(7) Uani 1 1 d . . . . .
H24A H 0.244080 0.397316 0.054612 0.029 Uiso 1 1 calc R U . . .
H24B H 0.178817 0.419006 -0.002317 0.029 Uiso 1 1 calc R U . . .
C25 C 0.31330(19) 0.0990(2) 0.28638(18) 0.0266(7) Uani 1 1 d . . . . .
C26 C 0.2731(2) 0.0689(2) 0.22938(18) 0.0304(8) Uani 1 1 d . . . . .
H26 H 0.260230 0.010572 0.226748 0.036 Uiso 1 1 calc R U . . .
C27 C 0.25081(19) 0.1232(2) 0.17517(17) 0.0247(7) Uani 1 1 d . . . . .
C28 C 0.3361(2) 0.0367(2) 0.3446(2) 0.0389(9) Uani 1 1 d . . . . .
C29 C 0.2069(2) 0.0836(2) 0.1134(2) 0.0324(8) Uani 1 1 d . . . . .
C30 C 0.44365(19) 0.3422(2) 0.13610(17) 0.0256(7) Uani 1 1 d . . . . .
C31 C 0.50659(19) 0.3429(2) 0.18203(18) 0.0310(8) Uani 1 1 d . . . . .
H31 H 0.556144 0.354853 0.165110 0.037 Uiso 1 1 calc R U . . .
C32 C 0.49745(18) 0.3263(2) 0.25152(18) 0.0242(7) Uani 1 1 d . . . . .
C33 C 0.4605(2) 0.3608(3) 0.0597(2) 0.0367(9) Uani 1 1 d . . . . .
C34 C 0.5695(2) 0.3299(3) 0.2991(2) 0.0329(8) Uani 1 1 d . . . . .
C35 C 0.23846(19) 0.6917(2) 0.30892(18) 0.0275(8) Uani 1 1 d . . . . .
C36 C 0.1971(2) 0.7493(2) 0.2681(2) 0.0380(9) Uani 1 1 d . . . . .
H36 H 0.186524 0.804034 0.285726 0.046 Uiso 1 1 calc R U . . .
C37 C 0.1715(2) 0.7273(2) 0.2021(2) 0.0325(8) Uani 1 1 d . . . . .
C38 C 0.2704(2) 0.7198(3) 0.3798(2) 0.0413(10) Uani 1 1 d . . . . .
C39 C 0.1305(3) 0.7938(3) 0.1568(3) 0.0535(12) Uani 1 1 d . . . . .
C40 C 0.02205(18) 0.5087(2) 0.21257(17) 0.0242(7) Uani 1 1 d . . . . .
C41 C 0.0157(2) 0.5035(3) 0.28389(19) 0.0354(9) Uani 1 1 d . . . . .
H41 H -0.033550 0.506122 0.303921 0.042 Uiso 1 1 calc R U . . .
C42 C 0.08019(19) 0.4945(2) 0.32682(17) 0.0251(7) Uani 1 1 d . . . . .
C43 C -0.0526(2) 0.5094(3) 0.16859(19) 0.0346(9) Uani 1 1 d . . . . .
C44 C 0.0658(2) 0.4844(3) 0.40504(19) 0.0323(8) Uani 1 1 d . . . . .
F281 F 0.41010(14) 0.03844(17) 0.35771(15) 0.0636(8) Uani 1 1 d . . . . .
F282 F 0.31683(16) -0.04297(14) 0.33117(13) 0.0572(7) Uani 1 1 d . . . . .
F283 F 0.30123(16) 0.05805(16) 0.40316(12) 0.0566(7) Uani 1 1 d . . . . .
F291 F 0.2502(3) 0.0609(7) 0.0639(3) 0.092(3) Uani 0.65 1 d . . P B 1
F292 F 0.1634(4) 0.0202(4) 0.1280(3) 0.077(2) Uani 0.65 1 d . . P B 1
F293 F 0.1567(4) 0.1389(3) 0.0823(4) 0.0760(18) Uani 0.65 1 d . . P B 1
F294 F 0.2151(10) 0.1246(8) 0.0605(4) 0.076(4) Uani 0.35 1 d . . P B 2
F295 F 0.2398(7) 0.0065(6) 0.1012(6) 0.069(3) Uani 0.35 1 d . . P B 2
F296 F 0.1414(6) 0.0696(10) 0.1308(7) 0.076(5) Uani 0.35 1 d . . P B 2
F341 F 0.59976(17) 0.40413(18) 0.30145(17) 0.0806(10) Uani 1 1 d . . . . .
F342 F 0.62253(16) 0.2774(2) 0.27872(17) 0.0854(11) Uani 1 1 d . . . . .
F343 F 0.55541(15) 0.3075(3) 0.36299(15) 0.0918(12) Uani 1 1 d . . . . .
F381 F 0.24847(18) 0.66901(19) 0.42906(13) 0.0720(9) Uani 1 1 d . . . . .
F382 F 0.34524(14) 0.7213(2) 0.38069(15) 0.0789(10) Uani 1 1 d . . . . .
F383 F 0.2464(2) 0.79614(18) 0.39808(16) 0.0815(10) Uani 1 1 d . . . . .
F391 F 0.05991(17) 0.7685(2) 0.14048(18) 0.0876(11) Uani 1 1 d . . . . .
F392 F 0.0979(15) 0.856(2) 0.1896(19) 0.094(11) Uani 0.25 1 d . . P C 1
F394 F 0.1343(5) 0.8707(6) 0.1874(7) 0.092(3) Uani 0.75 1 d . . P C 2
F393 F 0.16476(19) 0.80525(17) 0.09784(15) 0.0711(9) Uani 1 1 d . . . . .
F431 F -0.07821(17) 0.43293(18) 0.15783(19) 0.0917(12) Uani 1 1 d D . . . .
F432 F -0.10829(14) 0.55046(19) 0.19869(15) 0.0685(9) Uani 1 1 d D . . . .
F433 F -0.0450(3) 0.5632(4) 0.1140(3) 0.0430(15) Uani 0.5 1 d . . P D 1
F434 F -0.0407(5) 0.5256(4) 0.1007(4) 0.069(3) Uani 0.5 1 d D U P D 2
F441 F 0.12686(13) 0.50144(17) 0.44359(11) 0.0488(6) Uani 1 1 d . . . . .
F442 F 0.04625(15) 0.40467(16) 0.41906(12) 0.0536(7) Uani 1 1 d . . . . .
F443 F 0.00910(14) 0.53363(18) 0.42578(12) 0.0562(7) Uani 1 1 d . . . . .

loop_
_atom_site_aniso_label
_atom_site_aniso_U_11
_atom_site_aniso_U_22
_atom_site_aniso_U_33
_atom_site_aniso_U_23
_atom_site_aniso_U_13
_atom_site_aniso_U_12
F332 0.070(5) 0.156(8) 0.020(2) 0.000(4) -0.002(2) -0.068(5)
F331 0.120(5) 0.057(3) 0.046(2) 0.0268(18) 0.002(2) -0.023(3)
F333 0.063(3) 0.169(7) 0.042(2) 0.030(3) 0.032(2) 0.059(4)
F336 0.13(2) 0.048(10) 0.030(8) 0.002(6) 0.034(10) 0.037(11)
F334 0.052(5) 0.054(5) 0.052(5) 0.001(2) 0.002(2) -0.003(2)
F335 0.046(14) 0.13(2) 0.048(12) 0.043(14) 0.021(10) 0.062(17)
Dy1 0.01652(7) 0.01843(8) 0.01895(7) 0.00435(6) 0.00088(5) 0.00010(6)
Dy2 0.01931(7) 0.01737(8) 0.01562(7) 0.00073(5) -0.00012(5) 0.00080(6)
O1 0.0190(10) 0.0179(11) 0.0187(11) 0.0005(8) -0.0023(8) -0.0019(9)
O2 0.0198(11) 0.0199(12) 0.0201(11) 0.0024(9) -0.0044(9) -0.0050(9)
O3 0.0303(12) 0.0220(13) 0.0291(13) 0.0082(10) -0.0001(10) 0.0014(10)
O4 0.0255(11) 0.0205(12) 0.0243(12) 0.0019(9) 0.0027(9) -0.0001(10)
O5 0.0193(11) 0.0327(14) 0.0277(13) 0.0052(10) 0.0054(9) -0.0025(10)
O6 0.0209(11) 0.0363(15) 0.0271(13) 0.0089(10) 0.0020(9) 0.0020(11)
O7 0.0316(13) 0.0247(13) 0.0271(13) -0.0063(10) -0.0027(10) 0.0014(11)
O8 0.0376(14) 0.0188(13) 0.0309(13) -0.0001(10) -0.0025(11) 0.0061(11)
O9 0.0218(11) 0.0306(13) 0.0227(12) 0.0005(10) 0.0032(9) 0.0026(10)
O10 0.0232(12) 0.0366(14) 0.0224(12) 0.0014(10) 0.0035(9) -0.0002(11)
N1 0.0246(14) 0.0222(15) 0.0202(14) 0.0044(11) 0.0024(11) -0.0030(12)
N2 0.0207(13) 0.0280(16) 0.0202(14) 0.0047(11) 0.0022(11) 0.0004(12)
N3 0.0254(14) 0.0235(15) 0.0175(13) 0.0021(11) 0.0028(11) -0.0018(12)
N4 0.0214(14) 0.0231(15) 0.0194(14) 0.0020(11) 0.0009(11) 0.0011(12)
C1 0.0182(14) 0.0158(16) 0.0233(16) -0.0018(12) -0.0012(12) 0.0038(13)
C2 0.0197(15) 0.0201(17) 0.0268(17) 0.0008(13) 0.0012(13) 0.0011(13)
C3 0.0215(16) 0.0272(19) 0.037(2) 0.0019(15) 0.0016(14) -0.0044(15)
C4 0.0228(17) 0.031(2) 0.038(2) -0.0039(16) -0.0063(15) 0.0000(15)
C5 0.0268(17) 0.0291(19) 0.0243(17) -0.0050(14) -0.0062(14) 0.0008(15)
C6 0.0207(15) 0.0200(17) 0.0210(16) -0.0021(13) 0.0001(12) 0.0020(13)
C7 0.034(2) 0.058(3) 0.054(3) -0.001(2) -0.0165(19) -0.016(2)
C8 0.0198(15) 0.0256(18) 0.0287(18) 0.0009(14) 0.0052(13) -0.0016(14)
C9 0.0272(17) 0.0270(19) 0.0244(17) 0.0079(14) 0.0042(14) -0.0039(15)
C10 0.0313(18) 0.031(2) 0.0217(17) 0.0040(14) 0.0080(14) -0.0041(16)
C11 0.0326(18) 0.0280(19) 0.0212(17) 0.0072(14) -0.0011(14) -0.0031(15)
C12 0.0267(17) 0.0293(19) 0.0189(16) 0.0011(13) 0.0001(13) -0.0038(15)
C13 0.0201(15) 0.0240(18) 0.0242(17) 0.0023(13) -0.0038(12) -0.0028(14)
C14 0.0185(15) 0.0223(17) 0.0215(16) 0.0010(13) -0.0024(12) 0.0030(13)
C15 0.0193(15) 0.0228(17) 0.0232(16) 0.0004(13) 0.0020(12) -0.0024(13)
C16 0.0172(15) 0.0280(19) 0.0324(19) 0.0027(15) 0.0003(13) -0.0042(14)
C17 0.0204(16) 0.031(2) 0.0336(19) 0.0028(15) -0.0050(14) -0.0073(15)
C18 0.0251(17) 0.037(2) 0.0222(17) 0.0066(15) -0.0092(13) -0.0045(16)
C19 0.035(2) 0.055(3) 0.038(2) 0.0083(19) -0.0126(17) -0.024(2)
C20 0.0237(16) 0.0208(17) 0.0241(17) 0.0033(13) 0.0058(13) -0.0029(14)
C21 0.0332(18) 0.0258(19) 0.0221(17) 0.0069(14) -0.0015(14) -0.0095(15)
C22 0.0322(18) 0.0274(19) 0.0190(16) 0.0046(13) 0.0020(13) -0.0045(15)
C23 0.0328(18) 0.0249(18) 0.0192(16) 0.0044(13) -0.0010(14) -0.0013(15)
C24 0.0297(17) 0.0256(18) 0.0161(15) -0.0005(13) 0.0018(13) -0.0025(15)
C25 0.0271(17) 0.0222(18) 0.0311(19) 0.0104(14) 0.0110(14) 0.0047(15)
C26 0.037(2) 0.0219(19) 0.032(2) 0.0023(15) 0.0082(16) 0.0013(16)
C27 0.0262(17) 0.0244(19) 0.0238(17) -0.0011(13) 0.0093(13) -0.0041(14)
C28 0.050(2) 0.028(2) 0.038(2) 0.0123(17) 0.0069(19) 0.0088(19)
C29 0.037(2) 0.025(2) 0.035(2) 0.0000(16) 0.0040(16) -0.0071(17)
C30 0.0249(17) 0.0248(18) 0.0274(18) 0.0010(14) 0.0062(14) -0.0028(14)
C31 0.0209(16) 0.039(2) 0.033(2) 0.0065(16) 0.0037(14) -0.0045(16)
C32 0.0176(15) 0.0238(18) 0.0314(18) 0.0033(14) 0.0009(13) 0.0047(14)
C33 0.0276(19) 0.049(3) 0.033(2) 0.0114(18) 0.0036(16) -0.0080(19)
C34 0.0222(17) 0.039(2) 0.038(2) 0.0052(17) -0.0005(15) 0.0018(16)
C35 0.0251(17) 0.029(2) 0.0290(18) -0.0074(15) 0.0049(14) -0.0079(15)
C36 0.051(2) 0.027(2) 0.036(2) -0.0089(16) 0.0058(18) 0.0066(18)
C37 0.037(2) 0.0214(19) 0.039(2) 0.0062(16) 0.0075(16) 0.0050(16)
C38 0.044(2) 0.043(3) 0.037(2) -0.0158(19) 0.0020(18) -0.006(2)
C39 0.074(3) 0.028(2) 0.058(3) 0.003(2) 0.003(3) 0.018(2)
C40 0.0217(16) 0.0243(18) 0.0266(18) 0.0003(14) 0.0005(13) 0.0040(14)
C41 0.0219(17) 0.057(3) 0.0273(19) 0.0031(17) 0.0057(14) 0.0013(17)
C42 0.0277(17) 0.0261(18) 0.0217(17) 0.0007(13) 0.0053(13) -0.0018(15)
C43 0.0239(17) 0.052(3) 0.0279(19) 0.0048(17) 0.0024(15) 0.0045(18)
C44 0.0265(18) 0.044(2) 0.0269(19) 0.0001(16) 0.0079(14) 0.0009(17)
F281 0.0459(15) 0.0635(18) 0.081(2) 0.0406(15) -0.0052(14) 0.0130(13)
F282 0.092(2) 0.0251(13) 0.0543(16) 0.0168(11) -0.0025(14) 0.0012(13)
F283 0.0880(19) 0.0488(15) 0.0340(13) 0.0206(11) 0.0209(13) 0.0255(14)
F291 0.042(3) 0.177(8) 0.057(4) -0.070(5) 0.015(3) -0.017(4)
F292 0.100(6) 0.074(4) 0.056(4) 0.019(3) -0.015(4) -0.066(4)
F293 0.107(4) 0.043(3) 0.075(4) -0.016(3) -0.056(4) 0.019(3)
F294 0.141(12) 0.070(8) 0.018(4) 0.015(5) -0.021(6) -0.064(8)
F295 0.090(8) 0.054(6) 0.060(6) -0.027(5) -0.028(6) 0.010(5)
F296 0.020(4) 0.137(13) 0.070(7) -0.044(10) 0.006(4) -0.030(7)
F341 0.075(2) 0.0511(18) 0.113(3) 0.0176(17) -0.0605(19) -0.0242(16)
F342 0.0509(17) 0.106(3) 0.098(2) -0.037(2) -0.0333(16) 0.0470(17)
F343 0.0396(15) 0.187(4) 0.0480(17) 0.043(2) -0.0142(13) -0.0214(19)
F381 0.107(2) 0.083(2) 0.0262(13) -0.0073(13) 0.0000(14) -0.0312(18)
F382 0.0380(14) 0.139(3) 0.0599(18) -0.0388(19) -0.0068(13) -0.0179(17)
F383 0.116(3) 0.0584(19) 0.069(2) -0.0427(16) -0.0221(18) 0.0100(18)
F391 0.0557(18) 0.098(3) 0.109(3) 0.047(2) -0.0021(18) 0.0343(18)
F392 0.12(2) 0.08(2) 0.075(12) -0.038(13) -0.032(15) 0.081(17)
F394 0.163(9) 0.026(3) 0.087(4) 0.001(2) -0.021(6) 0.041(5)
F393 0.098(2) 0.0561(18) 0.0588(18) 0.0312(14) 0.0038(16) 0.0038(16)
F431 0.072(2) 0.057(2) 0.143(3) -0.0235(19) -0.070(2) 0.0055(16)
F432 0.0385(14) 0.098(2) 0.0689(19) -0.0182(16) -0.0093(13) 0.0358(15)
F433 0.028(2) 0.072(4) 0.028(3) 0.021(3) -0.006(2) 0.020(3)
F434 0.063(3) 0.082(3) 0.063(3) 0.0022(19) -0.0018(18) 0.0010(19)
F441 0.0405(13) 0.0813(19) 0.0245(12) -0.0035(11) -0.0003(10) -0.0061(13)
F442 0.0658(16) 0.0564(17) 0.0386(14) 0.0150(12) 0.0069(12) -0.0150(14)
F443 0.0530(15) 0.086(2) 0.0296(13) 0.0009(12) 0.0136(11) 0.0301(14)

loop_
_atom_type_symbol
_atom_type_description
_atom_type_scat_dispersion_real
_atom_type_scat_dispersion_imag
_atom_type_scat_source
C C 0.0033 0.0016 'International Tables Vol C Tables 4.2.6.8 and 6.1.1.4'
H H 0.0000 0.0000 'International Tables Vol C Tables 4.2.6.8 and 6.1.1.4'
N N 0.0061 0.0033 'International Tables Vol C Tables 4.2.6.8 and 6.1.1.4'
O O 0.0106 0.0060 'International Tables Vol C Tables 4.2.6.8 and 6.1.1.4'
F F 0.0171 0.0103 'International Tables Vol C Tables 4.2.6.8 and 6.1.1.4'
Dy Dy -0.1892 4.4098 'International Tables Vol C Tables 4.2.6.8 and 6.1.1.4'

loop_
_geom_angle_atom_site_label_1
_geom_angle_atom_site_label_2
_geom_angle_atom_site_label_3
_geom_angle
_geom_angle_site_symmetry_1
_geom_angle_site_symmetry_3
_geom_angle_publ_flag
O1 Dy1 O2 67.00(7) . . ?
O1 Dy1 O3 142.06(8) . . ?
O2 Dy1 O3 147.86(8) . . ?
O1 Dy1 O5 81.48(7) . . ?
O2 Dy1 O5 83.35(8) . . ?
O3 Dy1 O5 109.88(8) . . ?
O1 Dy1 O6 142.40(8) . . ?
O2 Dy1 O6 84.59(8) . . ?
O3 Dy1 O6 73.26(8) . . ?
O5 Dy1 O6 70.81(8) . . ?
O1 Dy1 O4 77.86(7) . . ?
O2 Dy1 O4 140.53(7) . . ?
O3 Dy1 O4 71.41(8) . . ?
O5 Dy1 O4 73.94(8) . . ?
O6 Dy1 O4 116.30(8) . . ?
O1 Dy1 N1 72.66(8) . . ?
O2 Dy1 N1 106.59(8) . . ?
O3 Dy1 N1 79.59(8) . . ?
O5 Dy1 N1 145.19(8) . . ?
O6 Dy1 N1 141.97(8) . . ?
O4 Dy1 N1 78.08(8) . . ?
O1 Dy1 N2 123.13(8) . . ?
O2 Dy1 N2 75.33(8) . . ?
O3 Dy1 N2 74.92(9) . . ?
O5 Dy1 N2 134.97(8) . . ?
O6 Dy1 N2 68.11(8) . . ?
O4 Dy1 N2 142.25(8) . . ?
N1 Dy1 N2 79.55(9) . . ?
O1 Dy1 Dy2 33.97(5) . . ?
O2 Dy1 Dy2 33.19(5) . . ?
O3 Dy1 Dy2 166.38(6) . . ?
O5 Dy1 Dy2 83.37(6) . . ?
O6 Dy1 Dy2 115.53(6) . . ?
O4 Dy1 Dy2 110.84(5) . . ?
N1 Dy1 Dy2 87.68(6) . . ?
N2 Dy1 Dy2 98.17(6) . . ?
O2 Dy2 O1 67.20(7) . . ?
O2 Dy2 O8 141.66(8) . . ?
O1 Dy2 O8 149.56(8) . . ?
O2 Dy2 O7 76.72(8) . . ?
O1 Dy2 O7 138.17(8) . . ?
O8 Dy2 O7 71.37(8) . . ?
O2 Dy2 O9 141.92(8) . . ?
O1 Dy2 O9 83.40(7) . . ?
O8 Dy2 O9 73.40(8) . . ?
O7 Dy2 O9 116.34(8) . . ?
O2 Dy2 O10 82.99(8) . . ?
O1 Dy2 O10 84.83(8) . . ?
O8 Dy2 O10 104.90(8) . . ?
O7 Dy2 O10 70.02(8) . . ?
O9 Dy2 O10 70.28(7) . . ?
O2 Dy2 N3 73.48(8) . . ?
O1 Dy2 N3 107.98(8) . . ?
O8 Dy2 N3 80.47(9) . . ?
O7 Dy2 N3 80.00(8) . . ?
O9 Dy2 N3 141.43(8) . . ?
O10 Dy2 N3 145.42(8) . . ?
O2 Dy2 N4 123.98(8) . . ?
O1 Dy2 N4 76.58(8) . . ?
O8 Dy2 N4 76.47(8) . . ?
O7 Dy2 N4 144.05(9) . . ?
O9 Dy2 N4 67.51(8) . . ?
O10 Dy2 N4 135.33(8) . . ?
N3 Dy2 N4 79.25(9) . . ?
O2 Dy2 Dy1 33.86(5) . . ?
O1 Dy2 Dy1 33.51(5) . . ?
O8 Dy2 Dy1 173.48(6) . . ?
O7 Dy2 Dy1 107.24(6) . . ?
O9 Dy2 Dy1 112.50(6) . . ?
O10 Dy2 Dy1 80.21(6) . . ?
N3 Dy2 Dy1 93.02(6) . . ?
N4 Dy2 Dy1 102.88(6) . . ?
C1 O1 Dy1 126.47(18) . . ?
C1 O1 Dy2 119.57(18) . . ?
Dy1 O1 Dy2 112.53(8) . . ?
C14 O2 Dy2 123.37(19) . . ?
C14 O2 Dy1 123.62(18) . . ?
Dy2 O2 Dy1 112.95(8) . . ?
C25 O3 Dy1 135.4(2) . . ?
C27 O4 Dy1 134.5(2) . . ?
C30 O5 Dy1 135.6(2) . . ?
C32 O6 Dy1 136.5(2) . . ?
C35 O7 Dy2 136.0(2) . . ?
C37 O8 Dy2 135.7(2) . . ?
C40 O9 Dy2 136.6(2) . . ?
C42 O10 Dy2 135.3(2) . . ?
C8 N1 C9 114.3(3) . . ?
C8 N1 Dy1 123.4(2) . . ?
C9 N1 Dy1 121.65(19) . . ?
C12 N2 C11 111.0(3) . . ?
C12 N2 Dy1 115.58(19) . . ?
C11 N2 Dy1 119.5(2) . . ?
C12 N2 H2 106(3) . . ?
C11 N2 H2 108(3) . . ?
Dy1 N2 H2 94(3) . . ?
C20 N3 C21 114.5(3) . . ?
C20 N3 Dy2 123.7(2) . . ?
C21 N3 Dy2 121.0(2) . . ?
C24 N4 C23 111.8(3) . . ?
C24 N4 Dy2 114.30(19) . . ?
C23 N4 Dy2 120.3(2) . . ?
C24 N4 H4 104(3) . . ?
C23 N4 H4 107(3) . . ?
Dy2 N4 H4 97(3) . . ?
O1 C1 C6 119.3(3) . . ?
O1 C1 C2 120.9(3) . . ?
C6 C1 C2 119.7(3) . . ?
C3 C2 C1 118.9(3) . . ?
C3 C2 C8 117.4(3) . . ?
C1 C2 C8 123.7(3) . . ?
C4 C3 C2 122.2(3) . . ?
C4 C3 H3 118.9 . . ?
C2 C3 H3 118.9 . . ?
C3 C4 C5 117.6(3) . . ?
C3 C4 C7 121.5(3) . . ?
C5 C4 C7 120.8(3) . . ?
C6 C5 C4 122.3(3) . . ?
C6 C5 H5 118.9 . . ?
C4 C5 H5 118.9 . . ?
C5 C6 C1 119.3(3) . . ?
C5 C6 C24 121.9(3) . . ?
C1 C6 C24 118.8(3) . . ?
C4 C7 H7A 109.5 . . ?
C4 C7 H7B 109.5 . . ?
H7A C7 H7B 109.5 . . ?
C4 C7 H7C 109.5 . . ?
H7A C7 H7C 109.5 . . ?
H7B C7 H7C 109.5 . . ?
N1 C8 C2 128.5(3) . . ?
N1 C8 H8 115.7 . . ?
C2 C8 H8 115.7 . . ?
N1 C9 C10 114.7(3) . . ?
N1 C9 H9A 108.6 . . ?
C10 C9 H9A 108.6 . . ?
N1 C9 H9B 108.6 . . ?
C10 C9 H9B 108.6 . . ?
H9A C9 H9B 107.6 . . ?
C11 C10 C9 115.4(3) . . ?
C11 C10 H10A 108.4 . . ?
C9 C10 H10A 108.4 . . ?
C11 C10 H10B 108.4 . . ?
C9 C10 H10B 108.4 . . ?
H10A C10 H10B 107.5 . . ?
N2 C11 C10 112.6(3) . . ?
N2 C11 H11A 109.1 . . ?
C10 C11 H11A 109.1 . . ?
N2 C11 H11B 109.1 . . ?
C10 C11 H11B 109.1 . . ?
H11A C11 H11B 107.8 . . ?
N2 C12 C13 112.8(3) . . ?
N2 C12 H12A 109.0 . . ?
C13 C12 H12A 109.0 . . ?
N2 C12 H12B 109.0 . . ?
C13 C12 H12B 109.0 . . ?
H12A C12 H12B 107.8 . . ?
C18 C13 C14 119.1(3) . . ?
C18 C13 C12 121.9(3) . . ?
C14 C13 C12 118.9(3) . . ?
O2 C14 C13 119.0(3) . . ?
O2 C14 C15 121.2(3) . . ?
C13 C14 C15 119.8(3) . . ?
C14 C15 C16 119.1(3) . . ?
C14 C15 C20 123.8(3) . . ?
C16 C15 C20 116.8(3) . . ?
C17 C16 C15 122.0(3) . . ?
C17 C16 H16 119.0 . . ?
C15 C16 H16 119.0 . . ?
C16 C17 C18 117.2(3) . . ?
C16 C17 C19 121.9(3) . . ?
C18 C17 C19 120.8(3) . . ?
C13 C18 C17 122.6(3) . . ?
C13 C18 H18 118.7 . . ?
C17 C18 H18 118.7 . . ?
C17 C19 H19A 109.5 . . ?
C17 C19 H19B 109.5 . . ?
H19A C19 H19B 109.5 . . ?
C17 C19 H19C 109.5 . . ?
H19A C19 H19C 109.5 . . ?
H19B C19 H19C 109.5 . . ?
N3 C20 C15 127.3(3) . . ?
N3 C20 H20 116.4 . . ?
C15 C20 H20 116.4 . . ?
N3 C21 C22 114.4(3) . . ?
N3 C21 H21A 108.7 . . ?
C22 C21 H21A 108.7 . . ?
N3 C21 H21B 108.7 . . ?
C22 C21 H21B 108.7 . . ?
H21A C21 H21B 107.6 . . ?
C21 C22 C23 114.2(3) . . ?
C21 C22 H22A 108.7 . . ?
C23 C22 H22A 108.7 . . ?
C21 C22 H22B 108.7 . . ?
C23 C22 H22B 108.7 . . ?
H22A C22 H22B 107.6 . . ?
N4 C23 C22 113.3(3) . . ?
N4 C23 H23A 108.9 . . ?
C22 C23 H23A 108.9 . . ?
N4 C23 H23B 108.9 . . ?
C22 C23 H23B 108.9 . . ?
H23A C23 H23B 107.7 . . ?
N4 C24 C6 111.4(3) . . ?
N4 C24 H24A 109.3 . . ?
C6 C24 H24A 109.3 . . ?
N4 C24 H24B 109.3 . . ?
C6 C24 H24B 109.3 . . ?
H24A C24 H24B 108.0 . . ?
O3 C25 C26 128.2(3) . . ?
O3 C25 C28 113.2(3) . . ?
C26 C25 C28 118.6(3) . . ?
C25 C26 C27 120.7(3) . . ?
C25 C26 H26 119.6 . . ?
C27 C26 H26 119.6 . . ?
O4 C27 C26 127.3(3) . . ?
O4 C27 C29 115.8(3) . . ?
C26 C27 C29 116.9(3) . . ?
F281 C28 F282 107.6(3) . . ?
F281 C28 F283 107.3(4) . . ?
F282 C28 F283 106.7(3) . . ?
F281 C28 C25 111.4(3) . . ?
F282 C28 C25 113.9(3) . . ?
F283 C28 C25 109.7(3) . . ?
F294 C29 F296 116.9(10) . . ?
F291 C29 F292 107.7(6) . . ?
F291 C29 F293 103.8(5) . . ?
F292 C29 F293 102.5(5) . . ?
F294 C29 F295 105.9(9) . . ?
F296 C29 F295 106.5(8) . . ?
F294 C29 C27 111.4(5) . . ?
F296 C29 C27 108.6(6) . . ?
F291 C29 C27 113.4(4) . . ?
F292 C29 C27 115.8(4) . . ?
F293 C29 C27 112.5(3) . . ?
F295 C29 C27 106.9(5) . . ?
O5 C30 C31 128.2(3) . . ?
O5 C30 C33 115.6(3) . . ?
C31 C30 C33 116.2(3) . . ?
C32 C31 C30 120.6(3) . . ?
C32 C31 H31 119.7 . . ?
C30 C31 H31 119.7 . . ?
O6 C32 C31 127.5(3) . . ?
O6 C32 C34 115.1(3) . . ?
C31 C32 C34 117.4(3) . . ?
F334 C33 F335 108.9(16) . . ?
F332 C33 F333 113.2(6) . . ?
F332 C33 F331 104.2(5) . . ?
F333 C33 F331 103.6(4) . . ?
F334 C33 F336 104.7(11) . . ?
F335 C33 F336 92.6(15) . . ?
F334 C33 C30 120.1(7) . . ?
F332 C33 C30 113.1(4) . . ?
F335 C33 C30 117.4(14) . . ?
F333 C33 C30 113.4(3) . . ?
F331 C33 C30 108.4(4) . . ?
F336 C33 C30 108.8(6) . . ?
F341 C34 F343 107.4(4) . . ?
F341 C34 F342 107.3(3) . . ?
F343 C34 F342 104.9(3) . . ?
F341 C34 C32 112.6(3) . . ?
F343 C34 C32 112.3(3) . . ?
F342 C34 C32 111.9(3) . . ?
O7 C35 C36 126.6(3) . . ?
O7 C35 C38 114.2(3) . . ?
C36 C35 C38 119.2(3) . . ?
C37 C36 C35 120.5(3) . . ?
C37 C36 H36 119.7 . . ?
C35 C36 H36 119.7 . . ?
O8 C37 C36 128.0(3) . . ?
O8 C37 C39 112.8(3) . . ?
C36 C37 C39 119.2(4) . . ?
F381 C38 F382 108.1(4) . . ?
F381 C38 F383 105.6(4) . . ?
F382 C38 F383 107.5(4) . . ?
F381 C38 C35 111.2(3) . . ?
F382 C38 C35 111.3(3) . . ?
F383 C38 C35 112.9(4) . . ?
F393 C39 F392 121.7(17) . . ?
F393 C39 F391 106.1(4) . . ?
F392 C39 F391 86.1(13) . . ?
F393 C39 F394 103.5(6) . . ?
F391 C39 F394 114.3(5) . . ?
F393 C39 C37 111.8(4) . . ?
F392 C39 C37 116.5(16) . . ?
F391 C39 C37 110.3(4) . . ?
F394 C39 C37 110.6(6) . . ?
O9 C40 C41 127.2(3) . . ?
O9 C40 C43 115.3(3) . . ?
C41 C40 C43 117.5(3) . . ?
C40 C41 C42 121.0(3) . . ?
C40 C41 H41 119.5 . . ?
C42 C41 H41 119.5 . . ?
O10 C42 C41 127.8(3) . . ?
O10 C42 C44 115.8(3) . . ?
C41 C42 C44 116.4(3) . . ?
F431 C43 F432 105.9(3) . . ?
F431 C43 F434 94.7(4) . . ?
F432 C43 F434 117.5(5) . . ?
F431 C43 F433 119.7(4) . . ?
F432 C43 F433 96.6(4) . . ?
F431 C43 C40 111.4(3) . . ?
F432 C43 C40 112.8(3) . . ?
F434 C43 C40 112.8(5) . . ?
F433 C43 C40 109.5(4) . . ?
F441 C44 F443 108.2(3) . . ?
F441 C44 F442 106.8(3) . . ?
F443 C44 F442 107.3(3) . . ?
F441 C44 C42 112.6(3) . . ?
F443 C44 C42 111.7(3) . . ?
F442 C44 C42 110.1(3) . . ?

loop_
_geom_bond_atom_site_label_1
_geom_bond_atom_site_label_2
_geom_bond_distance
_geom_bond_site_symmetry_2
_geom_bond_publ_flag
F332 C33 1.272(7) . ?
F331 C33 1.369(6) . ?
F333 C33 1.287(5) . ?
F336 C33 1.439(15) . ?
F334 C33 1.209(14) . ?
F335 C33 1.28(2) . ?
Dy1 O1 2.283(2) . ?
Dy1 O2 2.311(2) . ?
Dy1 O3 2.350(2) . ?
Dy1 O5 2.380(2) . ?
Dy1 O6 2.383(2) . ?
Dy1 O4 2.389(2) . ?
Dy1 N1 2.535(3) . ?
Dy1 N2 2.564(3) . ?
Dy1 Dy2 3.8194(2) . ?
Dy2 O2 2.271(2) . ?
Dy2 O1 2.310(2) . ?
Dy2 O8 2.334(2) . ?
Dy2 O7 2.364(2) . ?
Dy2 O9 2.396(2) . ?
Dy2 O10 2.404(2) . ?
Dy2 N3 2.526(3) . ?
Dy2 N4 2.558(3) . ?
O1 C1 1.343(3) . ?
O2 C14 1.348(4) . ?
O3 C25 1.255(4) . ?
O4 C27 1.247(4) . ?
O5 C30 1.246(4) . ?
O6 C32 1.243(4) . ?
O7 C35 1.242(4) . ?
O8 C37 1.255(4) . ?
O9 C40 1.245(4) . ?
O10 C42 1.244(4) . ?
N1 C8 1.288(4) . ?
N1 C9 1.480(4) . ?
N2 C12 1.485(4) . ?
N2 C11 1.487(4) . ?
N2 H2 0.83(4) . ?
N3 C20 1.286(4) . ?
N3 C21 1.480(4) . ?
N4 C24 1.482(4) . ?
N4 C23 1.489(4) . ?
N4 H4 0.87(4) . ?
C1 C6 1.401(4) . ?
C1 C2 1.405(4) . ?
C2 C3 1.404(4) . ?
C2 C8 1.450(4) . ?
C3 C4 1.383(5) . ?
C3 H3 0.9500 . ?
C4 C5 1.394(5) . ?
C4 C7 1.509(5) . ?
C5 C6 1.391(4) . ?
C5 H5 0.9500 . ?
C6 C24 1.503(4) . ?
C7 H7A 0.9800 . ?
C7 H7B 0.9800 . ?
C7 H7C 0.9800 . ?
C8 H8 0.9500 . ?
C9 C10 1.521(5) . ?
C9 H9A 0.9900 . ?
C9 H9B 0.9900 . ?
C10 C11 1.509(5) . ?
C10 H10A 0.9900 . ?
C10 H10B 0.9900 . ?
C11 H11A 0.9900 . ?
C11 H11B 0.9900 . ?
C12 C13 1.501(4) . ?
C12 H12A 0.9900 . ?
C12 H12B 0.9900 . ?
C13 C18 1.387(4) . ?
C13 C14 1.394(4) . ?
C14 C15 1.395(4) . ?
C15 C16 1.403(4) . ?
C15 C20 1.459(4) . ?
C16 C17 1.381(5) . ?
C16 H16 0.9500 . ?
C17 C18 1.393(5) . ?
C17 C19 1.508(4) . ?
C18 H18 0.9500 . ?
C19 H19A 0.9800 . ?
C19 H19B 0.9800 . ?
C19 H19C 0.9800 . ?
C20 H20 0.9500 . ?
C21 C22 1.518(4) . ?
C21 H21A 0.9900 . ?
C21 H21B 0.9900 . ?
C22 C23 1.521(5) . ?
C22 H22A 0.9900 . ?
C22 H22B 0.9900 . ?
C23 H23A 0.9900 . ?
C23 H23B 0.9900 . ?
C24 H24A 0.9900 . ?
C24 H24B 0.9900 . ?
C25 C26 1.375(5) . ?
C25 C28 1.538(5) . ?
C26 C27 1.401(5) . ?
C26 H26 0.9500 . ?
C27 C29 1.535(5) . ?
C28 F281 1.313(5) . ?
C28 F282 1.328(5) . ?
C28 F283 1.335(5) . ?
C29 F294 1.217(8) . ?
C29 F296 1.220(10) . ?
C29 F291 1.279(6) . ?
C29 F292 1.293(6) . ?
C29 F293 1.366(6) . ?
C29 F295 1.371(9) . ?
C30 C31 1.396(5) . ?
C30 C33 1.532(5) . ?
C31 C32 1.375(5) . ?
C31 H31 0.9500 . ?
C32 C34 1.542(5) . ?
C34 F341 1.287(4) . ?
C34 F343 1.308(4) . ?
C34 F342 1.309(4) . ?
C35 C36 1.394(5) . ?
C35 C38 1.529(5) . ?
C36 C37 1.382(5) . ?
C36 H36 0.9500 . ?
C37 C39 1.534(6) . ?
C38 F381 1.305(5) . ?
C38 F382 1.308(5) . ?
C38 F383 1.327(5) . ?
C39 F393 1.305(6) . ?
C39 F392 1.31(3) . ?
C39 F391 1.328(6) . ?
C39 F394 1.352(11) . ?
C40 C41 1.381(5) . ?
C40 C43 1.540(5) . ?
C41 C42 1.391(5) . ?
C41 H41 0.9500 . ?
C42 C44 1.539(5) . ?
C43 F431 1.304(5) . ?
C43 F432 1.314(4) . ?
C43 F434 1.350(8) . ?
C43 F433 1.361(6) . ?
C44 F441 1.314(4) . ?
C44 F443 1.328(4) . ?
C44 F442 1.335(4) . ?
